data_2215936
loop_
_publ_author_name
'Basu Baul, Tushar S.'
' Mizar, Archana '
'Tiekink, Edward R. T.'

_publ_section_title
;
 Methyl
 2-{[(<i>E</i>)-8-oxo-5,8-dihydroquinolin-5-ylidene]hydrazino}benzoate
;
_journal_coeditor_code HB2564
_journal_issue 11
_journal_name_full 'Acta Crystallographica Section E'
_journal_page_first o4256
_journal_page_last o4256
_journal_paper_doi 10.1107/S1600536807047848
_journal_volume 63
_journal_year 2007
_chemical_formula_iupac 'C17 H13 N3 O3'
_chemical_formula_moiety 'C17 H13 N3 O3'
_chemical_formula_sum 'C17 H13 N3 O3'
_chemical_formula_weight 307.30
_chemical_name_systematic
;
Methyl 2-{[(E)-8-oxo-5,8-dihydroquinolin-5-ylidene]hydrazino}benzoate
;
_space_group_IT_number 15
_symmetry_cell_setting monoclinic
_symmetry_space_group_name_Hall '-C 2yc'
_symmetry_space_group_name_H-M 'C 1 2/c 1'
_atom_sites_solution_hydrogens geom
_atom_sites_solution_primary direct
_atom_sites_solution_secondary difmap
_audit_creation_method SHELXL-97
_cell_angle_alpha 90
_cell_angle_beta 116.589(5)
_cell_angle_gamma 90
_cell_formula_units_Z 8
_cell_length_a 26.695(3)
_cell_length_b 8.2513(9)
_cell_length_c 13.5873(16)
_cell_measurement_reflns_used 7939
_cell_measurement_temperature 98(2)
_cell_measurement_theta_max 29.6
_cell_measurement_theta_min 2.6
_cell_volume 2676.3(5)
_computing_cell_refinement 'CrystalClear (Rigaku Americas Corporation, 2005)'
_computing_data_collection 'CrystalClear (Rigaku Americas Corporation, 2005)'
_computing_data_reduction 'CrystalClear (Rigaku Americas Corporation, 2005)'
_computing_molecular_graphics 'ORTEPII (Johnson, 1976) and DIAMOND (Brandenburg, 2006)'
_computing_publication_material 'SHELXL97 (Sheldrick, 1997)'
_computing_structure_refinement 'SHELXL97 (Sheldrick, 1997)'
_computing_structure_solution 'SIR92 (Altomare <i>et al.</i>,  1994)'
_diffrn_ambient_temperature 98(2)
_diffrn_measured_fraction_theta_full 0.987
_diffrn_measured_fraction_theta_max 0.987
_diffrn_measurement_device_type 'Rigaku AFC12\K/SATURN724'
_diffrn_measurement_method \w
_diffrn_radiation_monochromator graphite
_diffrn_radiation_source 'fine-focus sealed tube'
_diffrn_radiation_type MoK\a
_diffrn_radiation_wavelength 0.71069
_diffrn_reflns_av_R_equivalents 0.024
_diffrn_reflns_av_sigmaI/netI 0.019
_diffrn_reflns_limit_h_max 31
_diffrn_reflns_limit_h_min 0
_diffrn_reflns_limit_k_max 9
_diffrn_reflns_limit_k_min -9
_diffrn_reflns_limit_l_max 14
_diffrn_reflns_limit_l_min -16
_diffrn_reflns_number 4109
_diffrn_reflns_theta_full 25.0
_diffrn_reflns_theta_max 25.0
_diffrn_reflns_theta_min 2.6
_diffrn_standards_decay_% <1
_diffrn_standards_interval_count 0
_diffrn_standards_number 0
_exptl_absorpt_coefficient_mu 0.108
_exptl_absorpt_correction_T_max 1
_exptl_absorpt_correction_T_min 0.798
_exptl_absorpt_correction_type multi-scan
_exptl_absorpt_process_details '(ABSCOR; Higashi, 1995)'
_exptl_crystal_colour red
_exptl_crystal_density_diffrn 1.525
_exptl_crystal_density_method 'not measured'
_exptl_crystal_description prism
_exptl_crystal_F_000 1280
_exptl_crystal_size_max 0.35
_exptl_crystal_size_mid 0.13
_exptl_crystal_size_min 0.05
_refine_diff_density_max 0.24
_refine_diff_density_min -0.23
_refine_ls_extinction_method none
_refine_ls_goodness_of_fit_ref 1.36
_refine_ls_hydrogen_treatment constr
_refine_ls_matrix_type full
_refine_ls_number_parameters 209
_refine_ls_number_reflns 2329
_refine_ls_number_restraints 0
_refine_ls_restrained_S_all 1.36
_refine_ls_R_factor_all 0.069
_refine_ls_R_factor_gt 0.062
_refine_ls_shift/su_max 0.000
_refine_ls_shift/su_mean 0.000
_refine_ls_structure_factor_coef Fsqd
_refine_ls_weighting_details 'calc w=1/[\s^2^(Fo^2^)+(0.0357P)^2^+4.7653P] where P=(Fo^2^+2Fc^2^)/3'
_refine_ls_weighting_scheme calc
_refine_ls_wR_factor_gt 0.130
_refine_ls_wR_factor_ref 0.132
_reflns_number_gt 2165
_reflns_number_total 2329
_reflns_threshold_expression I>2\s(I)
_cod_data_source_file hb2564.cif
_cod_data_source_block I
_cod_original_sg_symbol_H-M 'C 2/c'
_cod_database_code 2215936
_cod_database_fobs_code 2215936

loop_
_symmetry_equiv_pos_as_xyz
'x, y, z'
'-x, y, -z+1/2'
'x+1/2, y+1/2, z'
'-x+1/2, y+1/2, -z+1/2'
'-x, -y, -z'
'x, -y, z-1/2'
'-x+1/2, -y+1/2, -z'
'x+1/2, -y+1/2, z-1/2'

loop_
_atom_site_type_symbol
_atom_site_label
_atom_site_fract_x
_atom_site_fract_y
_atom_site_fract_z
_atom_site_U_iso_or_equiv
_atom_site_adp_type
_atom_site_calc_flag
_atom_site_refinement_flags
_atom_site_occupancy
O O1 0.34053(7) 1.3572(2) -0.08723(14) 0.0274(4) Uani d . 1
O O2 0.61943(7) 1.0578(2) 0.29517(13) 0.0204(4) Uani d . 1
O O3 0.69937(6) 0.9308(2) 0.39955(13) 0.0206(4) Uani d . 1
N N1 0.30057(8) 1.0510(3) -0.15349(16) 0.0214(5) Uani d . 1
N N2 0.48060(8) 0.8551(3) 0.09386(16) 0.0196(5) Uani d . 1
N N3 0.53313(8) 0.8769(3) 0.16930(16) 0.0215(5) Uani d . 1
H H3N 0.5460 0.9756 0.1903 0.026 Uiso calc R 1
C C1 0.37145(10) 1.2430(3) -0.04737(19) 0.0203(5) Uani d . 1
C C2 0.42878(10) 1.2680(3) 0.0373(2) 0.0252(6) Uani d . 1
H H2 0.4414 1.3755 0.0604 0.030 Uiso calc R 1
C C3 0.46412(10) 1.1451(3) 0.0834(2) 0.0254(6) Uani d . 1
H H3 0.5011 1.1680 0.1378 0.030 Uiso calc R 1
C C4 0.44828(9) 0.9807(3) 0.05351(19) 0.0189(5) Uani d . 1
C C5 0.39130(10) 0.9464(3) -0.02835(18) 0.0187(5) Uani d . 1
C C6 0.37130(10) 0.7905(3) -0.05822(19) 0.0214(5) Uani d . 1
H H6 0.3953 0.7003 -0.0262 0.026 Uiso calc R 1
C C7 0.31712(10) 0.7666(3) -0.13366(19) 0.0232(6) Uani d . 1
H H7 0.3028 0.6601 -0.1546 0.028 Uiso calc R 1
C C8 0.28330(10) 0.9001(3) -0.17926(19) 0.0232(6) Uani d . 1
H H8 0.2456 0.8822 -0.2320 0.028 Uiso calc R 1
C C9 0.35390(10) 1.0730(3) -0.07851(19) 0.0198(5) Uani d . 1
C C10 0.56749(10) 0.7457(3) 0.21470(19) 0.0203(5) Uani d . 1
C C11 0.62287(10) 0.7696(3) 0.29446(19) 0.0191(5) Uani d . 1
C C12 0.65655(10) 0.6352(3) 0.3393(2) 0.0220(6) Uani d . 1
H H12 0.6940 0.6503 0.3941 0.026 Uiso calc R 1
C C13 0.63740(11) 0.4825(3) 0.3067(2) 0.0273(6) Uani d . 1
H H13 0.6611 0.3919 0.3387 0.033 Uiso calc R 1
C C14 0.58308(11) 0.4604(3) 0.2267(2) 0.0317(6) Uani d . 1
H H14 0.5697 0.3539 0.2025 0.038 Uiso calc R 1
C C15 0.54847(10) 0.5896(3) 0.1819(2) 0.0277(6) Uani d . 1
H H15 0.5110 0.5723 0.1279 0.033 Uiso calc R 1
C C16 0.64564(10) 0.9334(3) 0.32801(19) 0.0180(5) Uani d . 1
C C17 0.72608(10) 1.0850(3) 0.4336(2) 0.0230(5) Uani d . 1
H H17A 0.7156 1.1550 0.3691 0.034 Uiso calc R 1
H H17B 0.7668 1.0704 0.4703 0.034 Uiso calc R 1
H H17C 0.7141 1.1354 0.4849 0.034 Uiso calc R 1

loop_
_atom_site_aniso_label
_atom_site_aniso_U_11
_atom_site_aniso_U_22
_atom_site_aniso_U_33
_atom_site_aniso_U_12
_atom_site_aniso_U_13
_atom_site_aniso_U_23
O1 0.0231(9) 0.0265(10) 0.0283(10) 0.0061(8) 0.0075(8) 0.0022(8)
O2 0.0177(8) 0.0177(9) 0.0228(9) 0.0024(7) 0.0066(7) 0.0004(7)
O3 0.0147(8) 0.0211(9) 0.0202(8) -0.0003(7) 0.0026(7) -0.0005(7)
N1 0.0138(10) 0.0327(12) 0.0159(10) 0.0013(9) 0.0050(8) -0.0004(9)
N2 0.0147(10) 0.0246(11) 0.0180(10) -0.0007(9) 0.0062(8) -0.0007(9)
N3 0.0143(10) 0.0199(11) 0.0247(11) -0.0008(8) 0.0038(8) 0.0003(9)
C1 0.0169(12) 0.0255(13) 0.0197(12) 0.0033(11) 0.0093(10) 0.0021(10)
C2 0.0222(13) 0.0220(13) 0.0293(14) -0.0037(11) 0.0094(11) -0.0024(11)
C3 0.0173(12) 0.0280(14) 0.0235(13) -0.0019(11) 0.0025(10) -0.0007(11)
C4 0.0166(12) 0.0208(13) 0.0187(12) 0.0011(10) 0.0074(10) 0.0024(10)
C5 0.0178(12) 0.0271(14) 0.0136(11) -0.0016(10) 0.0091(10) -0.0011(10)
C6 0.0214(13) 0.0238(13) 0.0185(12) 0.0003(10) 0.0084(10) 0.0005(10)
C7 0.0240(13) 0.0245(13) 0.0193(12) -0.0062(11) 0.0081(10) -0.0032(10)
C8 0.0174(12) 0.0335(15) 0.0176(12) -0.0044(11) 0.0069(10) -0.0035(11)
C9 0.0149(11) 0.0289(14) 0.0155(11) 0.0004(10) 0.0067(10) -0.0009(10)
C10 0.0173(12) 0.0225(13) 0.0207(12) 0.0001(10) 0.0081(10) 0.0028(10)
C11 0.0170(12) 0.0215(13) 0.0189(11) 0.0003(10) 0.0082(10) 0.0006(10)
C12 0.0190(12) 0.0235(14) 0.0212(12) 0.0023(10) 0.0069(10) 0.0024(10)
C13 0.0250(14) 0.0199(13) 0.0321(14) 0.0040(11) 0.0085(12) 0.0050(11)
C14 0.0273(14) 0.0191(13) 0.0420(16) -0.0034(11) 0.0094(12) 0.0007(12)
C15 0.0184(12) 0.0257(14) 0.0326(14) -0.0021(11) 0.0056(11) 0.0003(12)
C16 0.0176(12) 0.0215(13) 0.0154(11) 0.0012(10) 0.0079(9) 0.0011(10)
C17 0.0191(12) 0.0214(13) 0.0244(13) -0.0048(10) 0.0061(10) -0.0018(11)

loop_
_atom_type_symbol
_atom_type_description
_atom_type_scat_dispersion_real
_atom_type_scat_dispersion_imag
_atom_type_scat_source
C C 0.0033 0.0016 'International Tables Vol C Tables 4.2.6.8 and 6.1.1.4'
H H 0.0000 0.0000 'International Tables Vol C Tables 4.2.6.8 and 6.1.1.4'
N N 0.0061 0.0033 'International Tables Vol C Tables 4.2.6.8 and 6.1.1.4'
O O 0.0106 0.0060 'International Tables Vol C Tables 4.2.6.8 and 6.1.1.4'

loop_
_geom_angle_atom_site_label_1
_geom_angle_atom_site_label_2
_geom_angle_atom_site_label_3
_geom_angle
C16 O3 C17 116.24(19)
C8 N1 C9 117.1(2)
C4 N2 N3 119.3(2)
N2 N3 C10 120.2(2)
N2 N3 H3N 119.9
C10 N3 H3N 119.9
O1 C1 C2 120.5(2)
O1 C1 C9 123.1(2)
C2 C1 C9 116.4(2)
C3 C2 C1 122.2(2)
C3 C2 H2 118.9
C1 C2 H2 118.9
C2 C3 C4 122.2(2)
C2 C3 H3 118.9
C4 C3 H3 118.9
N2 C4 C3 125.6(2)
N2 C4 C5 115.8(2)
C3 C4 C5 118.6(2)
C6 C5 C9 117.1(2)
C6 C5 C4 122.7(2)
C9 C5 C4 120.2(2)
C7 C6 C5 119.7(2)
C7 C6 H6 120.1
C5 C6 H6 120.1
C6 C7 C8 118.9(2)
C6 C7 H7 120.6
C8 C7 H7 120.6
N1 C8 C7 123.5(2)
N1 C8 H8 118.2
C7 C8 H8 118.2
N1 C9 C5 123.7(2)
N1 C9 C1 116.0(2)
C5 C9 C1 120.3(2)
N3 C10 C15 120.9(2)
N3 C10 C11 119.8(2)
C15 C10 C11 119.2(2)
C12 C11 C10 118.7(2)
C12 C11 C16 120.2(2)
C10 C11 C16 121.1(2)
C13 C12 C11 121.6(2)
C13 C12 H12 119.2
C11 C12 H12 119.2
C12 C13 C14 119.3(2)
C12 C13 H13 120.4
C14 C13 H13 120.4
C15 C14 C13 120.7(2)
C15 C14 H14 119.6
C13 C14 H14 119.6
C14 C15 C10 120.5(2)
C14 C15 H15 119.8
C10 C15 H15 119.8
O2 C16 O3 122.8(2)
O2 C16 C11 125.2(2)
O3 C16 C11 112.0(2)
O3 C17 H17A 109.5
O3 C17 H17B 109.5
H17A C17 H17B 109.5
O3 C17 H17C 109.5
H17A C17 H17C 109.5
H17B C17 H17C 109.5

loop_
_geom_bond_atom_site_label_1
_geom_bond_atom_site_label_2
_geom_bond_distance
_geom_bond_publ_flag
O1 C1 1.209(3) n
O2 C16 1.210(3) ?
O3 C16 1.325(3) ?
O3 C17 1.431(3) ?
N1 C8 1.320(3) n
N1 C9 1.341(3) n
N2 N3 1.327(3) y
N2 C4 1.302(3) n
N3 C10 1.373(3) n
N3 H3N 0.8800 ?
C1 C2 1.460(3) ?
C1 C9 1.479(4) ?
C2 C3 1.335(4) n
C2 H2 0.9500 ?
C3 C4 1.424(4) ?
C3 H3 0.9500 ?
C4 C5 1.455(3) ?
C5 C6 1.383(4) ?
C5 C9 1.394(3) ?
C6 C7 1.362(3) ?
C6 H6 0.9500 ?
C7 C8 1.382(4) ?
C7 H7 0.9500 ?
C8 H8 0.9500 ?
C10 C15 1.383(4) ?
C10 C11 1.402(3) ?
C11 C12 1.385(3) ?
C11 C16 1.468(3) ?
C12 C13 1.357(4) ?
C12 H12 0.9500 ?
C13 C14 1.381(4) ?
C13 H13 0.9500 ?
C14 C15 1.363(4) ?
C14 H14 0.9500 ?
C15 H15 0.9500 ?
C17 H17A 0.9800 ?
C17 H17B 0.9800 ?
C17 H17C 0.9800 ?

loop_
_geom_hbond_atom_site_label_D
_geom_hbond_atom_site_label_H
_geom_hbond_atom_site_label_A
_geom_hbond_site_symmetry_A
_geom_hbond_distance_DH
_geom_hbond_distance_HA
_geom_hbond_distance_DA
_geom_hbond_angle_DHA
_geom_hbond_publ_flag
N3 H3N O2 1_555 0.88 1.96 2.633(3) 132 y
C12 H12 O3 1_555 0.95 2.32 2.662(3) 101 y
C8 H8 O1 4_544 0.95 2.51 3.425(3) 161 y
C17 H17B O1 8_576 0.98 2.49 3.227(4) 132 y
C17 H17C N1 2_655 0.98 2.59 3.379(3) 138 y

loop_
_geom_torsion_atom_site_label_1
_geom_torsion_atom_site_label_2
_geom_torsion_atom_site_label_3
_geom_torsion_atom_site_label_4
_geom_torsion
_geom_torsion_publ_flag
C4 N2 N3 C10 178.5(2) n
O1 C1 C2 C3 179.9(2) ?
C9 C1 C2 C3 1.1(4) ?
C1 C2 C3 C4 -0.3(4) ?
N3 N2 C4 C3 -0.1(4) n
N3 N2 C4 C5 -179.75(19) ?
C2 C3 C4 N2 179.2(2) ?
C2 C3 C4 C5 -1.2(4) ?
N2 C4 C5 C6 3.1(3) ?
C3 C4 C5 C6 -176.5(2) ?
N2 C4 C5 C9 -178.3(2) ?
C3 C4 C5 C9 2.0(3) ?
C9 C5 C6 C7 0.0(3) ?
C4 C5 C6 C7 178.5(2) ?
C5 C6 C7 C8 0.3(4) ?
C9 N1 C8 C7 -0.3(4) ?
C6 C7 C8 N1 -0.2(4) ?
C8 N1 C9 C5 0.6(3) ?
C8 N1 C9 C1 -177.3(2) ?
C6 C5 C9 N1 -0.5(3) ?
C4 C5 C9 N1 -179.1(2) ?
C6 C5 C9 C1 177.4(2) ?
C4 C5 C9 C1 -1.2(3) ?
O1 C1 C9 N1 -1.1(3) ?
C2 C1 C9 N1 177.7(2) ?
O1 C1 C9 C5 -179.1(2) ?
C2 C1 C9 C5 -0.3(3) ?
N2 N3 C10 C15 0.9(4) ?
N2 N3 C10 C11 -179.9(2) n
N3 C10 C11 C12 179.7(2) ?
C15 C10 C11 C12 -1.0(4) ?
N3 C10 C11 C16 -2.1(3) ?
C15 C10 C11 C16 177.1(2) ?
C10 C11 C12 C13 0.9(4) ?
C16 C11 C12 C13 -177.3(2) ?
C11 C12 C13 C14 0.3(4) ?
C12 C13 C14 C15 -1.3(4) ?
C13 C14 C15 C10 1.1(4) ?
N3 C10 C15 C14 179.3(3) ?
C11 C10 C15 C14 0.1(4) ?
C17 O3 C16 O2 -2.4(3) ?
C17 O3 C16 C11 177.35(19) ?
C12 C11 C16 O2 -178.7(2) ?
C10 C11 C16 O2 3.2(4) n
C12 C11 C16 O3 1.6(3) ?
C10 C11 C16 O3 -176.5(2) ?

loop_
_cod_related_entry_id
_cod_related_entry_database
_cod_related_entry_code
1 ChemSpider 21197060
